data_4337382
loop_
_publ_author_name
'Corbo, Robert'
'Georgiou, Dayne C.'
'Wilson, David J. D.'
'Dutton, Jason L.'

_publ_section_title
;
 Reactions of [PhI(pyridine)2](2+) with Model Pd and Pt II/IV Redox
 Couples.
;
_journal_issue 3
_journal_name_full 'Inorganic chemistry'
_journal_page_first 1690
_journal_page_last 1698
_journal_paper_doi 10.1021/ic402836d
_journal_volume 53
_journal_year 2014
_chemical_formula_sum 'C22 H18 F6 N4 O6 Pt S2'
_chemical_formula_weight 807.61
_chemical_name_systematic
; 
 ? 
;
_space_group_IT_number 2
_symmetry_cell_setting triclinic
_symmetry_space_group_name_Hall '-P 1'
_symmetry_space_group_name_H-M 'P -1'
_atom_sites_solution_hydrogens geom
_atom_sites_solution_primary direct
_atom_sites_solution_secondary difmap
_audit_creation_method SHELXL-97
_cell_angle_alpha 83.45(3)
_cell_angle_beta 83.30(3)
_cell_angle_gamma 64.52(3)
_cell_formula_units_Z 2
_cell_length_a 8.0532(16)
_cell_length_b 9.0874(18)
_cell_length_c 19.727(4)
_cell_measurement_temperature 173(2)
_cell_volume 1291.1(6)
_computing_cell_refinement 'CrysAlisPro, Agilent Technologies'
_computing_data_collection 'CrysAlisPro, Agilent Technologies'
_computing_data_reduction 'CrysAlisPro, Agilent Technologies'
_computing_molecular_graphics SHELXP
_computing_publication_material SHELXP
_computing_structure_refinement 'SHELXL-97 (Sheldrick, 2008)'
_computing_structure_solution 'SHELXS-97 (Sheldrick, 2008)'
_diffrn_ambient_temperature 173(2)
_diffrn_measured_fraction_theta_full 0.998
_diffrn_measured_fraction_theta_max 0.998
_diffrn_measurement_device_type 'Xcalibur, Atlas, Gemini'
_diffrn_measurement_method '\w scans'
_diffrn_radiation_monochromator graphite
_diffrn_radiation_source 'fine-focus sealed tube'
_diffrn_radiation_type MoK\a
_diffrn_radiation_wavelength 0.71073
_diffrn_reflns_av_R_equivalents 0.0305
_diffrn_reflns_av_sigmaI/netI 0.0321
_diffrn_reflns_limit_h_max 9
_diffrn_reflns_limit_h_min -9
_diffrn_reflns_limit_k_max 10
_diffrn_reflns_limit_k_min -10
_diffrn_reflns_limit_l_max 23
_diffrn_reflns_limit_l_min -22
_diffrn_reflns_number 11531
_diffrn_reflns_theta_full 25.35
_diffrn_reflns_theta_max 25.35
_diffrn_reflns_theta_min 2.91
_exptl_absorpt_coefficient_mu 5.687
_exptl_absorpt_correction_T_max 0.3306
_exptl_absorpt_correction_T_min 0.2094
_exptl_absorpt_correction_type multi-scan
_exptl_absorpt_process_details 'CrysAlisPro, Agilent Technologies'
_exptl_crystal_colour 'pale yellow'
_exptl_crystal_density_diffrn 2.077
_exptl_crystal_density_method 'not measured'
_exptl_crystal_description block
_exptl_crystal_F_000 780
_exptl_crystal_size_max 0.40
_exptl_crystal_size_mid 0.35
_exptl_crystal_size_min 0.25
_refine_diff_density_max 0.852
_refine_diff_density_min -0.778
_refine_diff_density_rms 0.096
_refine_ls_extinction_method none
_refine_ls_goodness_of_fit_ref 1.043
_refine_ls_hydrogen_treatment constr
_refine_ls_matrix_type full
_refine_ls_number_parameters 370
_refine_ls_number_reflns 4712
_refine_ls_number_restraints 0
_refine_ls_restrained_S_all 1.043
_refine_ls_R_factor_all 0.0231
_refine_ls_R_factor_gt 0.0216
_refine_ls_shift/su_max 0.001
_refine_ls_shift/su_mean 0.000
_refine_ls_structure_factor_coef Fsqd
_refine_ls_weighting_details 'calc w=1/[\s^2^(Fo^2^)+(0.0294P)^2^+0.3933P] where P=(Fo^2^+2Fc^2^)/3'
_refine_ls_weighting_scheme calc
_refine_ls_wR_factor_gt 0.0517
_refine_ls_wR_factor_ref 0.0524
_reflns_number_gt 4503
_reflns_number_total 4712
_reflns_threshold_expression >2sigma(I)
_cod_data_source_file ic402836d_si_002.cif
_cod_data_source_block 16H
_cod_original_cell_volume 1291.1(4)
_cod_original_sg_symbol_H-M P-1
_cod_database_code 4337382

loop_
_symmetry_equiv_pos_as_xyz
'x, y, z'
'-x, -y, -z'

loop_
_atom_site_label
_atom_site_type_symbol
_atom_site_fract_x
_atom_site_fract_y
_atom_site_fract_z
_atom_site_U_iso_or_equiv
_atom_site_adp_type
_atom_site_occupancy
_atom_site_symmetry_multiplicity
_atom_site_calc_flag
_atom_site_refinement_flags
Pt1 Pt 0.985015(15) 0.155560(13) 0.231756(6) 0.02129(6) Uani 1 1 d .
N2 N 1.1243(4) 0.2571(3) 0.27328(15) 0.0251(6) Uani 1 1 d .
N3 N 0.8360(4) 0.0700(3) 0.18648(15) 0.0233(6) Uani 1 1 d .
N4 N 1.0358(4) 0.2220(3) 0.13363(14) 0.0221(6) Uani 1 1 d .
N1 N 0.9314(4) 0.0776(3) 0.32816(14) 0.0234(6) Uani 1 1 d .
C35 C 0.8263(4) 0.1099(4) 0.11856(17) 0.0225(7) Uani 1 1 d .
C39 C 1.1879(5) 0.3199(4) 0.0417(2) 0.0346(9) Uani 1 1 d .
H39A H 1.2756 0.3629 0.0265 0.042 Uiso 1 1 calc R
C34 C 0.7142(4) 0.0723(4) 0.08188(19) 0.0289(8) Uani 1 1 d .
H34A H 0.7064 0.1022 0.0342 0.035 Uiso 1 1 calc R
C37 C 0.9689(5) 0.2252(4) 0.01881(19) 0.0296(8) Uani 1 1 d .
H37A H 0.9014 0.2047 -0.0125 0.036 Uiso 1 1 calc R
C36 C 0.9438(4) 0.1893(4) 0.08766(18) 0.0245(7) Uani 1 1 d .
C40 C 1.1556(5) 0.2861(4) 0.1103(2) 0.0293(8) Uani 1 1 d .
H40A H 1.2198 0.3088 0.1421 0.035 Uiso 1 1 calc R
C15 C 1.0288(5) -0.0780(4) 0.35102(19) 0.0308(8) Uani 1 1 d .
H15A H 1.1231 -0.1503 0.3215 0.037 Uiso 1 1 calc R
C31 C 0.7416(5) -0.0114(4) 0.21838(19) 0.0278(8) Uani 1 1 d .
H31A H 0.7512 -0.0407 0.2660 0.033 Uiso 1 1 calc R
C11 C 0.8017(5) 0.1815(5) 0.3708(2) 0.0347(9) Uani 1 1 d .
H11A H 0.7358 0.2926 0.3552 0.042 Uiso 1 1 calc R
C33 C 0.6145(5) -0.0089(4) 0.1152(2) 0.0329(9) Uani 1 1 d .
H33A H 0.5354 -0.0336 0.0910 0.040 Uiso 1 1 calc R
C38 C 1.0921(5) 0.2911(4) -0.0049(2) 0.0338(9) Uani 1 1 d .
H38A H 1.1108 0.3161 -0.0525 0.041 Uiso 1 1 calc R
C32 C 0.6309(5) -0.0540(4) 0.1843(2) 0.0323(8) Uani 1 1 d .
H32A H 0.5667 -0.1135 0.2079 0.039 Uiso 1 1 calc R
C14 C 0.9949(6) -0.1350(5) 0.4162(2) 0.0405(9) Uani 1 1 d .
H14A H 1.0647 -0.2457 0.4315 0.049 Uiso 1 1 calc R
C21 C 1.0714(5) 0.4188(4) 0.2666(2) 0.0329(8) Uani 1 1 d .
H21A H 0.9686 0.4856 0.2411 0.039 Uiso 1 1 calc R
C24 C 1.3600(6) 0.2302(6) 0.3415(2) 0.0463(11) Uani 1 1 d .
H24A H 1.4603 0.1622 0.3680 0.056 Uiso 1 1 calc R
C25 C 1.2684(5) 0.1636(5) 0.3110(2) 0.0343(8) Uani 1 1 d .
H25A H 1.3063 0.0487 0.3162 0.041 Uiso 1 1 calc R
C22 C 1.1629(6) 0.4906(5) 0.2960(2) 0.0440(10) Uani 1 1 d .
H22A H 1.1253 0.6053 0.2897 0.053 Uiso 1 1 calc R
C23 C 1.3072(6) 0.3959(6) 0.3340(2) 0.0486(12) Uani 1 1 d .
H23A H 1.3704 0.4438 0.3551 0.058 Uiso 1 1 calc R
C13 C 0.8580(6) -0.0296(6) 0.4595(2) 0.0481(12) Uani 1 1 d .
H13A H 0.8306 -0.0676 0.5044 0.058 Uiso 1 1 calc R
C12 C 0.7631(6) 0.1299(6) 0.4365(2) 0.0456(11) Uani 1 1 d .
H12A H 0.6709 0.2047 0.4658 0.055 Uiso 1 1 calc R
S2 S 0.28844(11) 0.73799(10) 0.14329(5) 0.02757(19) Uani 1 1 d .
F6 F 0.5159(4) 0.4967(3) 0.07140(15) 0.0630(8) Uani 1 1 d .
F5 F 0.5083(3) 0.4345(3) 0.17918(14) 0.0569(7) Uani 1 1 d .
F4 F 0.6490(3) 0.5796(3) 0.13532(16) 0.0611(8) Uani 1 1 d .
O6 O 0.3071(4) 0.8457(3) 0.08641(14) 0.0386(6) Uani 1 1 d .
O5 O 0.2985(4) 0.7838(3) 0.20933(14) 0.0405(7) Uani 1 1 d .
O4 O 0.1476(3) 0.6838(4) 0.13858(15) 0.0436(7) Uani 1 1 d .
C51 C 0.5000(5) 0.5529(4) 0.1325(2) 0.0361(9) Uani 1 1 d .
S1 S 0.40456(12) 0.30505(11) 0.62409(5) 0.0356(2) Uani 1 1 d .
F3 F 0.3230(4) 0.5064(4) 0.51474(18) 0.0831(10) Uani 1 1 d .
F2 F 0.0963(3) 0.4800(5) 0.56885(16) 0.0998(13) Uani 1 1 d .
F1 F 0.2875(5) 0.2958(4) 0.50786(15) 0.0854(10) Uani 1 1 d .
O3 O 0.3718(7) 0.4363(5) 0.6632(3) 0.1087(19) Uani 1 1 d .
O2 O 0.5824(5) 0.2266(8) 0.5954(2) 0.155(3) Uani 1 1 d .
O1 O 0.3268(7) 0.2038(6) 0.6564(2) 0.0931(14) Uani 1 1 d .
C41 C 0.2700(5) 0.4030(5) 0.5510(2) 0.0382(9) Uani 1 1 d .

loop_
_atom_site_aniso_label
_atom_site_aniso_U_11
_atom_site_aniso_U_22
_atom_site_aniso_U_33
_atom_site_aniso_U_23
_atom_site_aniso_U_13
_atom_site_aniso_U_12
Pt1 0.02254(8) 0.01959(8) 0.02214(9) -0.00253(5) -0.00170(5) -0.00902(5)
N2 0.0251(14) 0.0264(15) 0.0273(17) -0.0034(12) 0.0011(12) -0.0145(12)
N3 0.0226(13) 0.0210(14) 0.0247(16) -0.0055(12) 0.0001(11) -0.0071(11)
N4 0.0260(14) 0.0193(13) 0.0175(15) 0.0033(11) -0.0025(11) -0.0071(11)
N1 0.0298(14) 0.0302(15) 0.0163(15) -0.0002(12) -0.0020(11) -0.0186(12)
C35 0.0231(15) 0.0149(15) 0.0239(19) -0.0035(13) -0.0022(13) -0.0023(12)
C39 0.0345(19) 0.0283(18) 0.037(2) 0.0051(16) 0.0042(17) -0.0132(15)
C34 0.0291(17) 0.0238(17) 0.029(2) -0.0058(15) -0.0056(15) -0.0047(14)
C37 0.0336(18) 0.0233(17) 0.025(2) -0.0024(14) -0.0043(15) -0.0049(14)
C36 0.0241(16) 0.0179(16) 0.026(2) -0.0049(14) -0.0007(14) -0.0034(13)
C40 0.0287(17) 0.0270(18) 0.032(2) -0.0005(15) -0.0022(15) -0.0119(14)
C15 0.0384(19) 0.034(2) 0.028(2) -0.0019(16) -0.0065(16) -0.0228(16)
C31 0.0325(17) 0.0327(19) 0.0215(19) -0.0026(15) -0.0006(14) -0.0170(15)
C11 0.0301(18) 0.043(2) 0.036(2) -0.0143(18) 0.0039(16) -0.0190(16)
C33 0.0284(17) 0.034(2) 0.038(2) -0.0124(17) -0.0030(16) -0.0121(15)
C38 0.039(2) 0.0234(18) 0.029(2) 0.0021(15) 0.0051(16) -0.0065(15)
C32 0.0352(19) 0.034(2) 0.032(2) -0.0087(17) 0.0009(16) -0.0188(16)
C14 0.053(2) 0.051(2) 0.032(2) 0.0085(18) -0.0111(19) -0.036(2)
C21 0.040(2) 0.032(2) 0.030(2) -0.0036(16) 0.0008(16) -0.0190(16)
C24 0.038(2) 0.070(3) 0.042(3) -0.004(2) -0.0061(19) -0.032(2)
C25 0.0281(18) 0.041(2) 0.035(2) 0.0007(17) -0.0038(16) -0.0162(16)
C22 0.061(3) 0.043(2) 0.041(3) -0.012(2) 0.010(2) -0.036(2)
C23 0.054(3) 0.076(3) 0.039(3) -0.017(2) 0.008(2) -0.049(2)
C13 0.066(3) 0.086(4) 0.022(2) -0.002(2) -0.003(2) -0.061(3)
C12 0.044(2) 0.075(3) 0.033(2) -0.020(2) 0.0121(19) -0.040(2)
S2 0.0270(4) 0.0256(4) 0.0254(5) -0.0002(3) -0.0033(3) -0.0066(3)
F6 0.0751(18) 0.0526(16) 0.0496(18) -0.0266(14) 0.0125(14) -0.0147(13)
F5 0.0592(15) 0.0285(12) 0.0571(18) 0.0106(11) 0.0066(12) -0.0002(11)
F4 0.0265(11) 0.0613(16) 0.085(2) -0.0040(15) 0.0021(12) -0.0100(11)
O6 0.0488(15) 0.0330(14) 0.0351(16) 0.0061(12) -0.0097(12) -0.0188(12)
O5 0.0464(15) 0.0371(15) 0.0303(16) -0.0095(12) -0.0016(12) -0.0089(12)
O4 0.0340(14) 0.0583(18) 0.0421(18) 0.0052(14) -0.0067(12) -0.0241(13)
C51 0.037(2) 0.0292(19) 0.034(2) -0.0043(17) 0.0050(17) -0.0075(16)
S1 0.0293(4) 0.0366(5) 0.0376(6) 0.0114(4) -0.0023(4) -0.0144(4)
F3 0.092(2) 0.093(2) 0.087(2) 0.0630(18) -0.0458(18) -0.0673(19)
F2 0.0309(13) 0.175(4) 0.050(2) -0.001(2) -0.0078(13) -0.0028(17)
F1 0.153(3) 0.079(2) 0.0397(18) -0.0002(15) -0.0194(19) -0.062(2)
O3 0.178(5) 0.053(2) 0.113(4) 0.023(2) -0.110(4) -0.049(3)
O2 0.045(2) 0.231(7) 0.068(3) 0.063(4) 0.013(2) 0.033(3)
O1 0.145(4) 0.132(4) 0.059(3) 0.046(2) -0.039(2) -0.116(3)
C41 0.037(2) 0.048(2) 0.035(2) 0.0016(18) -0.0006(17) -0.0244(18)

loop_
_atom_type_symbol
_atom_type_description
_atom_type_scat_dispersion_real
_atom_type_scat_dispersion_imag
_atom_type_scat_source
C C 0.0033 0.0016 'International Tables Vol C Tables 4.2.6.8 and 6.1.1.4'
H H 0.0000 0.0000 'International Tables Vol C Tables 4.2.6.8 and 6.1.1.4'
F F 0.0171 0.0103 'International Tables Vol C Tables 4.2.6.8 and 6.1.1.4'
N N 0.0061 0.0033 'International Tables Vol C Tables 4.2.6.8 and 6.1.1.4'
O O 0.0106 0.0060 'International Tables Vol C Tables 4.2.6.8 and 6.1.1.4'
Pt Pt -1.7033 8.3905 'International Tables Vol C Tables 4.2.6.8 and 6.1.1.4'
S S 0.1246 0.1234 'International Tables Vol C Tables 4.2.6.8 and 6.1.1.4'

loop_
_geom_angle_atom_site_label_1
_geom_angle_atom_site_label_2
_geom_angle_atom_site_label_3
_geom_angle
N4 Pt1 N3 80.63(12)
N4 Pt1 N2 96.77(12)
N3 Pt1 N2 175.78(11)
N4 Pt1 N1 176.44(9)
N3 Pt1 N1 96.19(11)
N2 Pt1 N1 86.50(12)
C21 N2 C25 118.7(3)
C21 N2 Pt1 120.7(2)
C25 N2 Pt1 120.5(2)
C31 N3 C35 119.6(3)
C31 N3 Pt1 125.8(2)
C35 N3 Pt1 114.5(2)
C40 N4 C36 118.9(3)
C40 N4 Pt1 126.2(2)
C36 N4 Pt1 114.9(2)
C15 N1 C11 119.3(3)
C15 N1 Pt1 120.0(2)
C11 N1 Pt1 120.7(3)
N3 C35 C34 120.7(3)
N3 C35 C36 115.5(3)
C34 C35 C36 123.8(3)
C40 C39 C38 119.6(4)
C40 C39 H39A 120.2
C38 C39 H39A 120.2
C33 C34 C35 119.4(4)
C33 C34 H34A 120.3
C35 C34 H34A 120.3
C36 C37 C38 119.9(3)
C36 C37 H37A 120.0
C38 C37 H37A 120.0
N4 C36 C37 120.9(3)
N4 C36 C35 114.1(3)
C37 C36 C35 125.0(3)
N4 C40 C39 121.9(3)
N4 C40 H40A 119.0
C39 C40 H40A 119.0
N1 C15 C14 121.4(3)
N1 C15 H15A 119.3
C14 C15 H15A 119.3
N3 C31 C32 122.0(3)
N3 C31 H31A 119.0
C32 C31 H31A 119.0
N1 C11 C12 121.3(4)
N1 C11 H11A 119.3
C12 C11 H11A 119.3
C34 C33 C32 119.2(3)
C34 C33 H33A 120.4
C32 C33 H33A 120.4
C37 C38 C39 118.7(4)
C37 C38 H38A 120.6
C39 C38 H38A 120.6
C31 C32 C33 119.0(3)
C31 C32 H32A 120.5
C33 C32 H32A 120.5
C15 C14 C13 119.4(4)
C15 C14 H14A 120.3
C13 C14 H14A 120.3
N2 C21 C22 121.4(4)
N2 C21 H21A 119.3
C22 C21 H21A 119.3
C25 C24 C23 119.8(4)
C25 C24 H24A 120.1
C23 C24 H24A 120.1
N2 C25 C24 121.5(4)
N2 C25 H25A 119.2
C24 C25 H25A 119.2
C23 C22 C21 119.5(4)
C23 C22 H22A 120.2
C21 C22 H22A 120.2
C22 C23 C24 119.0(4)
C22 C23 H23A 120.5
C24 C23 H23A 120.5
C12 C13 C14 118.9(4)
C12 C13 H13A 120.6
C14 C13 H13A 120.6
C13 C12 C11 119.7(4)
C13 C12 H12A 120.2
C11 C12 H12A 120.2
O4 S2 O5 115.64(18)
O4 S2 O6 114.57(17)
O5 S2 O6 115.10(17)
O4 S2 C51 102.98(17)
O5 S2 C51 103.22(17)
O6 S2 C51 102.75(18)
F5 C51 F4 107.6(3)
F5 C51 F6 107.4(3)
F4 C51 F6 106.1(3)
F5 C51 S2 112.6(3)
F4 C51 S2 111.8(3)
F6 C51 S2 111.0(3)
O2 S1 O1 115.5(4)
O2 S1 O3 115.7(4)
O1 S1 O3 112.0(3)
O2 S1 C41 103.8(2)
O1 S1 C41 104.5(2)
O3 S1 C41 103.5(2)
F2 C41 F3 107.8(4)
F2 C41 F1 107.5(4)
F3 C41 F1 104.7(4)
F2 C41 S1 112.1(3)
F3 C41 S1 112.9(3)
F1 C41 S1 111.5(3)

loop_
_geom_bond_atom_site_label_1
_geom_bond_atom_site_label_2
_geom_bond_distance
Pt1 N4 2.010(3)
Pt1 N3 2.013(3)
Pt1 N2 2.015(3)
Pt1 N1 2.017(3)
N2 C21 1.337(5)
N2 C25 1.353(5)
N3 C31 1.338(4)
N3 C35 1.350(4)
N4 C40 1.342(4)
N4 C36 1.366(4)
N1 C15 1.342(5)
N1 C11 1.349(4)
C35 C34 1.389(5)
C35 C36 1.463(5)
C39 C40 1.372(5)
C39 C38 1.380(5)
C39 H39A 0.9500
C34 C33 1.377(5)
C34 H34A 0.9500
C37 C36 1.373(5)
C37 C38 1.379(5)
C37 H37A 0.9500
C40 H40A 0.9500
C15 C14 1.373(6)
C15 H15A 0.9500
C31 C32 1.376(5)
C31 H31A 0.9500
C11 C12 1.374(6)
C11 H11A 0.9500
C33 C32 1.383(6)
C33 H33A 0.9500
C38 H38A 0.9500
C32 H32A 0.9500
C14 C13 1.386(6)
C14 H14A 0.9500
C21 C22 1.380(5)
C21 H21A 0.9500
C24 C25 1.358(5)
C24 C23 1.372(7)
C24 H24A 0.9500
C25 H25A 0.9500
C22 C23 1.360(7)
C22 H22A 0.9500
C23 H23A 0.9500
C13 C12 1.367(7)
C13 H13A 0.9500
C12 H12A 0.9500
S2 O4 1.433(3)
S2 O5 1.433(3)
S2 O6 1.441(3)
S2 C51 1.819(4)
F6 C51 1.334(5)
F5 C51 1.318(5)
F4 C51 1.331(4)
S1 O2 1.380(4)
S1 O1 1.383(4)
S1 O3 1.407(4)
S1 C41 1.813(4)
F3 C41 1.304(5)
F2 C41 1.292(5)
F1 C41 1.317(5)

loop_
_geom_torsion_atom_site_label_1
_geom_torsion_atom_site_label_2
_geom_torsion_atom_site_label_3
_geom_torsion_atom_site_label_4
_geom_torsion
N4 Pt1 N2 C21 63.2(3)
N3 Pt1 N2 C21 11.5(15)
N1 Pt1 N2 C21 -118.2(3)
N4 Pt1 N2 C25 -119.7(3)
N3 Pt1 N2 C25 -171.3(12)
N1 Pt1 N2 C25 58.9(3)
N4 Pt1 N3 C31 177.9(3)
N2 Pt1 N3 C31 -130.0(13)
N1 Pt1 N3 C31 -0.5(3)
N4 Pt1 N3 C35 -6.2(2)
N2 Pt1 N3 C35 46.0(14)
N1 Pt1 N3 C35 175.4(2)
N3 Pt1 N4 C40 -173.0(3)
N2 Pt1 N4 C40 10.4(3)
N1 Pt1 N4 C40 -146.5(15)
N3 Pt1 N4 C36 3.6(2)
N2 Pt1 N4 C36 -173.1(2)
N1 Pt1 N4 C36 30.1(16)
N4 Pt1 N1 C15 55.6(16)
N3 Pt1 N1 C15 81.9(2)
N2 Pt1 N1 C15 -101.4(2)
N4 Pt1 N1 C11 -126.3(15)
N3 Pt1 N1 C11 -100.0(3)
N2 Pt1 N1 C11 76.8(3)
C31 N3 C35 C34 2.3(4)
Pt1 N3 C35 C34 -174.0(2)
C31 N3 C35 C36 -176.2(3)
Pt1 N3 C35 C36 7.6(3)
N3 C35 C34 C33 -1.1(4)
C36 C35 C34 C33 177.3(3)
C40 N4 C36 C37 -1.8(4)
Pt1 N4 C36 C37 -178.6(2)
C40 N4 C36 C35 176.2(3)
Pt1 N4 C36 C35 -0.6(3)
C38 C37 C36 N4 1.8(5)
C38 C37 C36 C35 -175.9(3)
N3 C35 C36 N4 -4.6(4)
C34 C35 C36 N4 177.0(3)
N3 C35 C36 C37 173.3(3)
C34 C35 C36 C37 -5.1(5)
C36 N4 C40 C39 0.1(5)
Pt1 N4 C40 C39 176.5(2)
C38 C39 C40 N4 1.5(5)
C11 N1 C15 C14 2.2(5)
Pt1 N1 C15 C14 -179.6(3)
C35 N3 C31 C32 -1.2(5)
Pt1 N3 C31 C32 174.6(2)
C15 N1 C11 C12 -2.2(5)
Pt1 N1 C11 C12 179.7(3)
C35 C34 C33 C32 -1.2(5)
C36 C37 C38 C39 -0.2(5)
C40 C39 C38 C37 -1.4(5)
N3 C31 C32 C33 -1.1(5)
C34 C33 C32 C31 2.3(5)
N1 C15 C14 C13 -0.3(5)
C25 N2 C21 C22 1.4(5)
Pt1 N2 C21 C22 178.6(3)
C21 N2 C25 C24 -0.4(5)
Pt1 N2 C25 C24 -177.6(3)
C23 C24 C25 N2 -0.4(6)
N2 C21 C22 C23 -1.7(6)
C21 C22 C23 C24 0.9(6)
C25 C24 C23 C22 0.1(7)
C15 C14 C13 C12 -1.6(6)
C14 C13 C12 C11 1.6(6)
N1 C11 C12 C13 0.3(6)
O4 S2 C51 F5 -58.8(3)
O5 S2 C51 F5 61.9(3)
O6 S2 C51 F5 -178.1(3)
O4 S2 C51 F4 179.9(3)
O5 S2 C51 F4 -59.4(3)
O6 S2 C51 F4 60.6(3)
O4 S2 C51 F6 61.7(3)
O5 S2 C51 F6 -177.6(3)
O6 S2 C51 F6 -57.6(3)
O2 S1 C41 F2 178.4(5)
O1 S1 C41 F2 57.0(4)
O3 S1 C41 F2 -60.3(4)
O2 S1 C41 F3 -59.7(5)
O1 S1 C41 F3 178.9(4)
O3 S1 C41 F3 61.6(4)
O2 S1 C41 F1 57.8(5)
O1 S1 C41 F1 -63.6(4)
O3 S1 C41 F1 179.1(4)
